data_1568039
loop_
_publ_author_name
'Liu, Sen'
'Li, Jun'
'Hou, Tianjiao'
'Shen, Xuan'

_publ_section_title
;
 The study of a novel high selectivity pyrenyl-based fluorescence probe
 with aggregation-induced emission characteristics for Fe<sup>3+</sup>
 detection designed by a structure modulation strategy.
;
_journal_issue 48
_journal_name_full 'Analytical methods : advancing methods and applications'
_journal_page_first 5081
_journal_page_last 5090
_journal_paper_doi 10.1039/d2ay01780f
_journal_volume 14
_journal_year 2022
_chemical_formula_moiety 'C22 H15 N'
_chemical_formula_sum 'C22 H15 N'
_chemical_formula_weight 293.35
_chemical_name_systematic 2-(pyren-1-yl)-5-methylpyridine
_space_group_crystal_system monoclinic
_space_group_IT_number 14
_space_group_name_Hall '-P 2ybc'
_space_group_name_H-M_alt 'P 1 21/c 1'
_atom_sites_solution_hydrogens geom
_atom_sites_solution_primary dual
_audit_creation_date 2022-04-24
_audit_creation_method
;
Olex2 1.5
(compiled 2021.12.09 svn.r5202d8cf for OlexSys, GUI svn.r6439)
;
_audit_update_record
;
2022-05-30 deposited with the CCDC.	2022-11-14 downloaded from the CCDC.
;
_cell_angle_alpha 90
_cell_angle_beta 100.988(2)
_cell_angle_gamma 90
_cell_formula_units_Z 4
_cell_length_a 17.626(3)
_cell_length_b 7.6841(13)
_cell_length_c 11.574(2)
_cell_measurement_reflns_used 2173
_cell_measurement_temperature 296.15
_cell_measurement_theta_max 24.599
_cell_measurement_theta_min 2.354
_cell_volume 1538.8(5)
_computing_cell_refinement 'SAINT v8.34A (Bruker, 2013)'
_computing_data_reduction 'SAINT v8.34A (Bruker, 2013)'
_computing_molecular_graphics 'Olex2 1.5 (Dolomanov et al., 2009)'
_computing_publication_material 'Olex2 1.5 (Dolomanov et al., 2009)'
_computing_structure_refinement 'SHELXL 2018/3 (Sheldrick, 2015)'
_computing_structure_solution 'SHELXT 2018/2 (Sheldrick, 2018)'
_diffrn_ambient_temperature 296.15
_diffrn_measured_fraction_theta_full 1.000
_diffrn_measured_fraction_theta_max 1.000
_diffrn_measurement_device_type 'CCD area detector'
_diffrn_measurement_method 'phi and omega scans'
_diffrn_radiation_monochromator graphite
_diffrn_radiation_type MoK\a
_diffrn_radiation_wavelength 0.71073
_diffrn_reflns_av_R_equivalents 0.0448
_diffrn_reflns_av_unetI/netI 0.0351
_diffrn_reflns_Laue_measured_fraction_full 1.000
_diffrn_reflns_Laue_measured_fraction_max 1.000
_diffrn_reflns_limit_h_max 20
_diffrn_reflns_limit_h_min -20
_diffrn_reflns_limit_k_max 9
_diffrn_reflns_limit_k_min -9
_diffrn_reflns_limit_l_max 13
_diffrn_reflns_limit_l_min -13
_diffrn_reflns_number 10732
_diffrn_reflns_point_group_measured_fraction_full 1.000
_diffrn_reflns_point_group_measured_fraction_max 1.000
_diffrn_reflns_theta_full 25.000
_diffrn_reflns_theta_max 25.000
_diffrn_reflns_theta_min 1.177
_diffrn_source_current 25.0
_diffrn_source_power 1.125
_diffrn_source_voltage 45.0
_exptl_absorpt_coefficient_mu 0.073
_exptl_absorpt_correction_T_max 0.994
_exptl_absorpt_correction_T_min 0.988
_exptl_absorpt_correction_type multi-scan
_exptl_absorpt_process_details 'SADABS (Bruker, 2005)'
_exptl_crystal_colour colourless
_exptl_crystal_colour_primary colourless
_exptl_crystal_density_diffrn 1.266
_exptl_crystal_description plate
_exptl_crystal_F_000 616
_exptl_crystal_size_max 0.16
_exptl_crystal_size_mid 0.14
_exptl_crystal_size_min 0.08
_refine_diff_density_max 0.185
_refine_diff_density_min -0.161
_refine_diff_density_rms 0.035
_refine_ls_extinction_method none
_refine_ls_goodness_of_fit_ref 1.023
_refine_ls_hydrogen_treatment constr
_refine_ls_matrix_type full
_refine_ls_number_parameters 209
_refine_ls_number_reflns 2710
_refine_ls_number_restraints 1
_refine_ls_restrained_S_all 1.023
_refine_ls_R_factor_all 0.0791
_refine_ls_R_factor_gt 0.0468
_refine_ls_shift/su_max 0.000
_refine_ls_shift/su_mean 0.000
_refine_ls_structure_factor_coef Fsqd
_refine_ls_weighting_details 'w=1/[\s^2^(Fo^2^)+(0.0592P)^2^+0.1272P] where P=(Fo^2^+2Fc^2^)/3'
_refine_ls_weighting_scheme calc
_refine_ls_wR_factor_gt 0.1103
_refine_ls_wR_factor_ref 0.1234
_reflns_Friedel_coverage 0.000
_reflns_number_gt 1764
_reflns_number_total 2710
_reflns_threshold_expression 'I > 2\s(I)'
_cod_data_source_file d2ay01780f2.cif
_cod_data_source_block 14_CCDC1
_cod_depositor_comments 'Adding full bibliography for 1568038--1568039.cif.'
_cod_original_cell_volume 1538.9(5)
_cod_original_sg_symbol_H-M 'P 21/c '
_cod_database_code 1568039
_shelx_shelxl_version_number 2018/3
_shelx_space_group_comment
;
The symmetry employed for this shelxl refinement is uniquely defined
by the following loop, which should always be used as a source of
symmetry information in preference to the above space-group names.
They are only intended as comments.
;
_shelx_estimated_absorpt_t_max 0.994
_shelx_estimated_absorpt_t_min 0.988
_olex2_refinement_description
;
1. Fixed Uiso
 At 1.2 times of:
  All C(H) groups
 At 1.5 times of:
  All C(H,H,H) groups
2. Rigid bond restraints
 C13, C14
 with sigma for 1-2 distances of 0.01 and sigma for 1-3 distances of 0.01
3.a Aromatic/amide H refined with riding coordinates:
 C1(H1), C2(H2), C3(H3), C5(H5), C6(H6), C11(H11), C12(H12), C14(H14),
 C15(H15), C18(H18), C19(H19), C21(H21)
3.b Idealised Me refined as rotating group:
 C22(H22A,H22B,H22C)
;
_olex2_submission_special_instructions 'No special instructions were received'

loop_
_space_group_symop_operation_xyz
'x, y, z'
'-x, y+1/2, -z+1/2'
'-x, -y, -z'
'x, -y-1/2, z-1/2'

loop_
_atom_site_label
_atom_site_type_symbol
_atom_site_fract_x
_atom_site_fract_y
_atom_site_fract_z
_atom_site_U_iso_or_equiv
_atom_site_adp_type
_atom_site_occupancy
_atom_site_site_symmetry_order
_atom_site_calc_flag
_atom_site_refinement_flags_posn
_atom_site_refinement_flags_adp
_atom_site_refinement_flags_occupancy
_atom_site_disorder_assembly
_atom_site_disorder_group
N1 N 0.41821(8) 0.39485(19) 0.39296(12) 0.0555(4) Uani 1 1 d . . . . .
C1 C 0.07691(11) 0.6614(3) 0.69347(18) 0.0738(6) Uani 1 1 d . . . . .
H1 H 0.033334 0.644194 0.726452 0.089 Uiso 1 1 calc R U . . .
C2 C 0.11741(12) 0.8145(3) 0.71403(18) 0.0775(6) Uani 1 1 d . . . . .
H2 H 0.101324 0.899138 0.761529 0.093 Uiso 1 1 calc R U . . .
C3 C 0.18133(11) 0.8440(3) 0.66529(17) 0.0711(6) Uani 1 1 d . . . . .
H3 H 0.207798 0.948854 0.679737 0.085 Uiso 1 1 calc R U . . .
C4 C 0.20723(10) 0.7191(2) 0.59434(15) 0.0549(5) Uani 1 1 d . . . . .
C5 C 0.27291(10) 0.7446(2) 0.54056(16) 0.0617(5) Uani 1 1 d . . . . .
H5 H 0.299738 0.849322 0.552694 0.074 Uiso 1 1 calc R U . . .
C6 C 0.29708(10) 0.6228(2) 0.47325(16) 0.0557(5) Uani 1 1 d . . . . .
H6 H 0.339969 0.645698 0.439721 0.067 Uiso 1 1 calc R U . . .
C7 C 0.25883(9) 0.4575(2) 0.45118(13) 0.0458(4) Uani 1 1 d . . . . .
C8 C 0.19186(9) 0.4294(2) 0.50132(13) 0.0465(4) Uani 1 1 d . . . . .
C9 C 0.16649(9) 0.5601(2) 0.57304(13) 0.0487(4) Uani 1 1 d . . . . .
C10 C 0.10022(10) 0.5313(3) 0.62382(15) 0.0587(5) Uani 1 1 d . . . . .
C11 C 0.06052(10) 0.3692(3) 0.60114(19) 0.0722(6) Uani 1 1 d . . . . .
H11 H 0.016981 0.349088 0.633662 0.087 Uiso 1 1 calc R U . . .
C12 C 0.08389(10) 0.2460(3) 0.53482(19) 0.0698(6) Uani 1 1 d . . . . .
H12 H 0.056580 0.141900 0.522789 0.084 Uiso 1 1 calc R U . . .
C13 C 0.15047(10) 0.2704(2) 0.48147(16) 0.0549(5) Uani 1 1 d . U . . .
C14 C 0.17597(11) 0.1455(3) 0.41149(18) 0.0666(5) Uani 1 1 d . U . . .
H14 H 0.149340 0.040764 0.397874 0.080 Uiso 1 1 calc R U . . .
C15 C 0.23993(10) 0.1732(2) 0.36160(16) 0.0623(5) Uani 1 1 d . . . . .
H15 H 0.255044 0.087137 0.314173 0.075 Uiso 1 1 calc R U . . .
C16 C 0.28262(9) 0.3269(2) 0.38039(14) 0.0493(4) Uani 1 1 d . . . . .
C17 C 0.35144(10) 0.3460(2) 0.32444(14) 0.0483(4) Uani 1 1 d . . . . .
C18 C 0.34738(10) 0.3103(2) 0.20620(15) 0.0607(5) Uani 1 1 d . . . . .
H18 H 0.300564 0.277849 0.159534 0.073 Uiso 1 1 calc R U . . .
C19 C 0.41255(12) 0.3228(3) 0.15785(17) 0.0653(5) Uani 1 1 d . . . . .
H19 H 0.409827 0.298163 0.078497 0.078 Uiso 1 1 calc R U . . .
C20 C 0.48189(11) 0.3718(2) 0.22646(16) 0.0569(5) Uani 1 1 d . . . . .
C21 C 0.48060(10) 0.4058(2) 0.34354(16) 0.0583(5) Uani 1 1 d . . . . .
H21 H 0.526826 0.438906 0.391565 0.070 Uiso 1 1 calc R U . . .
C22 C 0.55498(12) 0.3861(3) 0.1778(2) 0.0847(7) Uani 1 1 d . . . . .
H22A H 0.564723 0.506117 0.162802 0.127 Uiso 1 1 calc R U . . .
H22B H 0.549383 0.321281 0.105801 0.127 Uiso 1 1 calc R U . . .
H22C H 0.597457 0.340030 0.233886 0.127 Uiso 1 1 calc R U . . .

loop_
_atom_site_aniso_label
_atom_site_aniso_U_11
_atom_site_aniso_U_22
_atom_site_aniso_U_33
_atom_site_aniso_U_23
_atom_site_aniso_U_13
_atom_site_aniso_U_12
N1 0.0566(9) 0.0633(10) 0.0468(8) -0.0060(7) 0.0104(7) -0.0037(7)
C1 0.0641(12) 0.0929(17) 0.0701(14) 0.0034(12) 0.0268(10) 0.0116(12)
C2 0.0795(14) 0.0852(17) 0.0733(14) -0.0117(12) 0.0285(12) 0.0146(12)
C3 0.0781(13) 0.0668(13) 0.0710(13) -0.0141(11) 0.0207(11) 0.0016(11)
C4 0.0575(11) 0.0549(11) 0.0527(11) -0.0012(9) 0.0112(9) 0.0012(9)
C5 0.0643(12) 0.0510(11) 0.0725(13) -0.0085(10) 0.0198(10) -0.0082(9)
C6 0.0570(10) 0.0492(11) 0.0645(11) -0.0023(9) 0.0208(9) -0.0051(9)
C7 0.0478(9) 0.0464(10) 0.0419(9) 0.0036(8) 0.0051(7) -0.0006(8)
C8 0.0447(9) 0.0490(10) 0.0425(9) 0.0069(8) 0.0000(7) -0.0013(8)
C9 0.0467(9) 0.0551(11) 0.0422(9) 0.0076(8) 0.0036(7) 0.0053(8)
C10 0.0493(10) 0.0701(13) 0.0569(11) 0.0125(10) 0.0106(9) 0.0048(9)
C11 0.0537(11) 0.0833(16) 0.0827(15) 0.0122(12) 0.0211(10) -0.0021(11)
C12 0.0552(11) 0.0675(14) 0.0859(15) 0.0103(11) 0.0113(11) -0.0154(10)
C13 0.0499(10) 0.0542(11) 0.0574(11) 0.0051(9) 0.0025(8) -0.0043(9)
C14 0.0666(12) 0.0544(12) 0.0759(13) -0.0054(10) 0.0064(10) -0.0175(10)
C15 0.0677(12) 0.0555(12) 0.0622(12) -0.0118(9) 0.0085(9) -0.0051(9)
C16 0.0534(10) 0.0477(10) 0.0444(10) -0.0016(8) 0.0033(8) -0.0003(8)
C17 0.0566(10) 0.0432(10) 0.0440(10) -0.0035(8) 0.0071(8) 0.0043(8)
C18 0.0648(11) 0.0656(13) 0.0496(11) -0.0136(9) 0.0058(9) 0.0037(10)
C19 0.0828(14) 0.0698(13) 0.0454(10) -0.0112(9) 0.0173(10) 0.0078(11)
C20 0.0691(12) 0.0488(11) 0.0568(11) -0.0056(9) 0.0225(10) 0.0034(9)
C21 0.0583(11) 0.0616(12) 0.0562(11) -0.0064(9) 0.0140(9) -0.0029(9)
C22 0.0945(15) 0.0821(16) 0.0899(16) -0.0159(13) 0.0489(13) -0.0037(13)

loop_
_atom_type_symbol
_atom_type_description
_atom_type_scat_dispersion_real
_atom_type_scat_dispersion_imag
_atom_type_scat_source
C C 0.0033 0.0016 'International Tables Vol C Tables 4.2.6.8 and 6.1.1.4'
H H 0.0000 0.0000 'International Tables Vol C Tables 4.2.6.8 and 6.1.1.4'
N N 0.0061 0.0033 'International Tables Vol C Tables 4.2.6.8 and 6.1.1.4'

loop_
_geom_angle_atom_site_label_1
_geom_angle_atom_site_label_2
_geom_angle_atom_site_label_3
_geom_angle
_geom_angle_site_symmetry_1
_geom_angle_site_symmetry_3
_geom_angle_publ_flag
C21 N1 C17 117.76(15) . . ?
C2 C1 H1 119.5 . . ?
C2 C1 C10 120.91(18) . . ?
C10 C1 H1 119.5 . . ?
C1 C2 H2 119.6 . . ?
C3 C2 C1 120.72(19) . . ?
C3 C2 H2 119.6 . . ?
C2 C3 H3 119.5 . . ?
C2 C3 C4 121.0(2) . . ?
C4 C3 H3 119.5 . . ?
C3 C4 C5 123.02(18) . . ?
C3 C4 C9 118.98(17) . . ?
C9 C4 C5 117.99(16) . . ?
C4 C5 H5 118.9 . . ?
C6 C5 C4 122.11(17) . . ?
C6 C5 H5 118.9 . . ?
C5 C6 H6 119.0 . . ?
C5 C6 C7 122.07(16) . . ?
C7 C6 H6 119.0 . . ?
C8 C7 C6 117.21(15) . . ?
C16 C7 C6 123.43(15) . . ?
C16 C7 C8 119.33(15) . . ?
C7 C8 C9 120.34(15) . . ?
C13 C8 C7 120.23(16) . . ?
C13 C8 C9 119.43(15) . . ?
C4 C9 C8 120.25(15) . . ?
C4 C9 C10 119.49(16) . . ?
C10 C9 C8 120.26(16) . . ?
C1 C10 C9 118.90(19) . . ?
C1 C10 C11 122.91(18) . . ?
C9 C10 C11 118.19(18) . . ?
C10 C11 H11 119.0 . . ?
C12 C11 C10 122.09(18) . . ?
C12 C11 H11 119.0 . . ?
C11 C12 H12 119.3 . . ?
C11 C12 C13 121.41(19) . . ?
C13 C12 H12 119.3 . . ?
C8 C13 C12 118.63(17) . . ?
C14 C13 C8 118.50(16) . . ?
C14 C13 C12 122.87(18) . . ?
C13 C14 H14 119.3 . . ?
C15 C14 C13 121.41(17) . . ?
C15 C14 H14 119.3 . . ?
C14 C15 H15 119.2 . . ?
C14 C15 C16 121.69(17) . . ?
C16 C15 H15 119.2 . . ?
C7 C16 C17 122.73(15) . . ?
C15 C16 C7 118.83(16) . . ?
C15 C16 C17 118.44(15) . . ?
N1 C17 C16 117.82(14) . . ?
N1 C17 C18 120.95(15) . . ?
C18 C17 C16 121.21(15) . . ?
C17 C18 H18 120.0 . . ?
C19 C18 C17 119.95(17) . . ?
C19 C18 H18 120.0 . . ?
C18 C19 H19 119.9 . . ?
C18 C19 C20 120.23(17) . . ?
C20 C19 H19 119.9 . . ?
C19 C20 C21 115.95(16) . . ?
C19 C20 C22 122.23(17) . . ?
C21 C20 C22 121.82(17) . . ?
N1 C21 C20 125.16(17) . . ?
N1 C21 H21 117.4 . . ?
C20 C21 H21 117.4 . . ?
C20 C22 H22A 109.5 . . ?
C20 C22 H22B 109.5 . . ?
C20 C22 H22C 109.5 . . ?
H22A C22 H22B 109.5 . . ?
H22A C22 H22C 109.5 . . ?
H22B C22 H22C 109.5 . . ?

loop_
_geom_bond_atom_site_label_1
_geom_bond_atom_site_label_2
_geom_bond_distance
_geom_bond_site_symmetry_2
_geom_bond_publ_flag
N1 C17 1.341(2) . ?
N1 C21 1.335(2) . ?
C1 H1 0.9300 . ?
C1 C2 1.373(3) . ?
C1 C10 1.394(3) . ?
C2 H2 0.9300 . ?
C2 C3 1.371(3) . ?
C3 H3 0.9300 . ?
C3 C4 1.395(2) . ?
C4 C5 1.429(2) . ?
C4 C9 1.415(2) . ?
C5 H5 0.9300 . ?
C5 C6 1.339(2) . ?
C6 H6 0.9300 . ?
C6 C7 1.438(2) . ?
C7 C8 1.427(2) . ?
C7 C16 1.409(2) . ?
C8 C9 1.428(2) . ?
C8 C13 1.419(2) . ?
C9 C10 1.422(2) . ?
C10 C11 1.428(3) . ?
C11 H11 0.9300 . ?
C11 C12 1.333(3) . ?
C12 H12 0.9300 . ?
C12 C13 1.439(2) . ?
C13 C14 1.385(2) . ?
C14 H14 0.9300 . ?
C14 C15 1.378(2) . ?
C15 H15 0.9300 . ?
C15 C16 1.395(2) . ?
C16 C17 1.487(2) . ?
C17 C18 1.384(2) . ?
C18 H18 0.9300 . ?
C18 C19 1.374(2) . ?
C19 H19 0.9300 . ?
C19 C20 1.377(2) . ?
C20 C21 1.385(2) . ?
C20 C22 1.505(2) . ?
C21 H21 0.9300 . ?
C22 H22A 0.9600 . ?
C22 H22B 0.9600 . ?
C22 H22C 0.9600 . ?

loop_
_geom_hbond_atom_site_label_D
_geom_hbond_atom_site_label_H
_geom_hbond_atom_site_label_A
_geom_hbond_distance_DH
_geom_hbond_distance_HA
_geom_hbond_distance_DA
_geom_hbond_angle_DHA
_geom_hbond_site_symmetry_A
_geom_hbond_publ_flag
C19 H19 N1 0.93 2.64 3.511(2) 156.7 4_565 yes
C21 H21 N1 0.93 2.81 3.571(2) 140.4 3_666 yes

loop_
_geom_torsion_atom_site_label_1
_geom_torsion_atom_site_label_2
_geom_torsion_atom_site_label_3
_geom_torsion_atom_site_label_4
_geom_torsion
_geom_torsion_site_symmetry_1
_geom_torsion_site_symmetry_2
_geom_torsion_site_symmetry_3
_geom_torsion_site_symmetry_4
_geom_torsion_publ_flag
N1 C17 C18 C19 0.7(3) . . . . ?
C1 C2 C3 C4 -0.5(3) . . . . ?
C1 C10 C11 C12 -179.63(19) . . . . ?
C2 C1 C10 C9 -0.6(3) . . . . ?
C2 C1 C10 C11 179.23(19) . . . . ?
C2 C3 C4 C5 179.25(18) . . . . ?
C2 C3 C4 C9 0.0(3) . . . . ?
C3 C4 C5 C6 179.65(18) . . . . ?
C3 C4 C9 C8 -179.67(16) . . . . ?
C3 C4 C9 C10 0.2(2) . . . . ?
C4 C5 C6 C7 -0.4(3) . . . . ?
C4 C9 C10 C1 0.1(2) . . . . ?
C4 C9 C10 C11 -179.73(16) . . . . ?
C5 C4 C9 C8 1.0(2) . . . . ?
C5 C4 C9 C10 -179.12(15) . . . . ?
C5 C6 C7 C8 1.8(2) . . . . ?
C5 C6 C7 C16 179.71(16) . . . . ?
C6 C7 C8 C9 -1.8(2) . . . . ?
C6 C7 C8 C13 178.94(15) . . . . ?
C6 C7 C16 C15 -177.99(16) . . . . ?
C6 C7 C16 C17 1.9(2) . . . . ?
C7 C8 C9 C4 0.5(2) . . . . ?
C7 C8 C9 C10 -179.40(14) . . . . ?
C7 C8 C13 C12 179.14(15) . . . . ?
C7 C8 C13 C14 -0.9(2) . . . . ?
C7 C16 C17 N1 50.8(2) . . . . ?
C7 C16 C17 C18 -130.89(18) . . . . ?
C8 C7 C16 C15 -0.2(2) . . . . ?
C8 C7 C16 C17 179.70(14) . . . . ?
C8 C9 C10 C1 179.98(16) . . . . ?
C8 C9 C10 C11 0.1(2) . . . . ?
C8 C13 C14 C15 0.0(3) . . . . ?
C9 C4 C5 C6 -1.1(3) . . . . ?
C9 C8 C13 C12 -0.1(2) . . . . ?
C9 C8 C13 C14 179.89(15) . . . . ?
C9 C10 C11 C12 0.2(3) . . . . ?
C10 C1 C2 C3 0.8(3) . . . . ?
C10 C11 C12 C13 -0.5(3) . . . . ?
C11 C12 C13 C8 0.4(3) . . . . ?
C11 C12 C13 C14 -179.54(19) . . . . ?
C12 C13 C14 C15 179.93(18) . . . . ?
C13 C8 C9 C4 179.67(14) . . . . ?
C13 C8 C9 C10 -0.2(2) . . . . ?
C13 C14 C15 C16 0.9(3) . . . . ?
C14 C15 C16 C7 -0.8(3) . . . . ?
C14 C15 C16 C17 179.36(16) . . . . ?
C15 C16 C17 N1 -129.34(17) . . . . ?
C15 C16 C17 C18 49.0(2) . . . . ?
C16 C7 C8 C9 -179.80(14) . . . . ?
C16 C7 C8 C13 1.0(2) . . . . ?
C16 C17 C18 C19 -177.56(16) . . . . ?
C17 N1 C21 C20 0.4(3) . . . . ?
C17 C18 C19 C20 -0.4(3) . . . . ?
C18 C19 C20 C21 0.1(3) . . . . ?
C18 C19 C20 C22 179.53(18) . . . . ?
C19 C20 C21 N1 -0.1(3) . . . . ?
C21 N1 C17 C16 177.59(15) . . . . ?
C21 N1 C17 C18 -0.7(2) . . . . ?
C22 C20 C21 N1 -179.57(17) . . . . ?
